data_7712905
loop_
_publ_author_name
'Zhang, Hong-Ying'
'Qiu, Shu-Juan'
'Yang, Huan-Huan'
'Wang, Meng-Ting'
'Yang, Jie'
'Wang, Han-Bin'
'Liu, Nai-Hao'
'Chen, Xu-Dong'

_publ_section_title
;
 Cubane-type Tungsten-Iron-Sulfur Clusters with Nitrogen Atom in the Core:
 Terminal Ligand Substitutions and Redox Behaviors
;
_journal_name_full 'Dalton Transactions'
_journal_paper_doi 10.1039/D3DT00865G
_journal_year 2023
_chemical_formula_moiety 'C36 H46 B Fe3 N7 S6 Si W, 2(C8 H20 N)'
_chemical_formula_sum 'C52 H86 B Fe3 N9 S6 Si W'
_chemical_formula_weight 1419.95
_space_group_crystal_system monoclinic
_space_group_IT_number 14
_space_group_name_Hall '-P 2ybc'
_space_group_name_H-M_alt 'P 1 21/c 1'
_atom_sites_solution_hydrogens mixed
_atom_sites_solution_primary iterative
_audit_creation_date 2022-11-16
_audit_creation_method
;
Olex2 1.5-alpha
(compiled 2022.11.02 svn.ra8b101fa for OlexSys, GUI svn.r6635)
;
_audit_update_record
;
2023-02-01 deposited with the CCDC.	2023-04-24 downloaded from the CCDC.
;
_cell_angle_alpha 90
_cell_angle_beta 93.171(18)
_cell_angle_gamma 90
_cell_formula_units_Z 4
_cell_length_a 13.981(12)
_cell_length_b 14.821(13)
_cell_length_c 35.11(3)
_cell_measurement_reflns_used 9914
_cell_measurement_temperature 296.15
_cell_measurement_theta_max 26.027
_cell_measurement_theta_min 2.277
_cell_volume 7264(11)
_computing_cell_refinement 'SAINT V8.40A (Bruker, 2019)'
_computing_data_reduction 'SAINT V8.40A (Bruker, 2019)'
_computing_molecular_graphics 'Olex2 1.5-alpha (Dolomanov et al., 2009)'
_computing_publication_material 'Olex2 1.5-alpha (Dolomanov et al., 2009)'
_computing_structure_refinement 'SHELXL 2018/3 (Sheldrick, 2015)'
_computing_structure_solution 'olex2.solve 1.5-alpha (Bourhis et al., 2015)'
_diffrn_ambient_temperature 296.15
_diffrn_measured_fraction_theta_full 0.977
_diffrn_measured_fraction_theta_max 0.977
_diffrn_measurement_device_type 'Bruker APEX-II CCD'
_diffrn_measurement_method '\f and \w scans'
_diffrn_radiation_type MoK\a
_diffrn_radiation_wavelength 0.71073
_diffrn_reflns_av_R_equivalents 0.0801
_diffrn_reflns_av_unetI/netI 0.0614
_diffrn_reflns_Laue_measured_fraction_full 0.977
_diffrn_reflns_Laue_measured_fraction_max 0.977
_diffrn_reflns_limit_h_max 16
_diffrn_reflns_limit_h_min -16
_diffrn_reflns_limit_k_max 17
_diffrn_reflns_limit_k_min -16
_diffrn_reflns_limit_l_max 41
_diffrn_reflns_limit_l_min -41
_diffrn_reflns_number 49254
_diffrn_reflns_point_group_measured_fraction_full 0.977
_diffrn_reflns_point_group_measured_fraction_max 0.977
_diffrn_reflns_theta_full 25.027
_diffrn_reflns_theta_max 25.027
_diffrn_reflns_theta_min 2.004
_diffrn_source_current 30.0
_diffrn_source_power 1.5
_diffrn_source_voltage 50.0
_diffrn_standards_number 0
_exptl_absorpt_coefficient_mu 2.390
_exptl_absorpt_correction_type none
_exptl_crystal_colour 'brownish yellow'
_exptl_crystal_colour_modifier brownish
_exptl_crystal_colour_primary yellow
_exptl_crystal_density_diffrn 1.298
_exptl_crystal_description block
_exptl_crystal_F_000 2912
_refine_diff_density_max 1.420
_refine_diff_density_min -1.944
_refine_diff_density_rms 0.097
_refine_ls_extinction_method none
_refine_ls_goodness_of_fit_ref 1.024
_refine_ls_hydrogen_treatment constr
_refine_ls_matrix_type full
_refine_ls_number_parameters 770
_refine_ls_number_reflns 12544
_refine_ls_number_restraints 260
_refine_ls_restrained_S_all 1.044
_refine_ls_R_factor_all 0.0626
_refine_ls_R_factor_gt 0.0477
_refine_ls_shift/su_max 0.002
_refine_ls_shift/su_mean 0.000
_refine_ls_structure_factor_coef Fsqd
_refine_ls_weighting_details 'w=1/[\s^2^(Fo^2^)+(0.0518P)^2^+10.1153P] where P=(Fo^2^+2Fc^2^)/3'
_refine_ls_weighting_scheme calc
_refine_ls_wR_factor_gt 0.1095
_refine_ls_wR_factor_ref 0.1152
_reflns_Friedel_coverage 0.000
_reflns_number_gt 9944
_reflns_number_total 12544
_reflns_threshold_expression 'I > 2\s(I)'
_cod_data_source_file d3dt00865g2.cif
_cod_data_source_block mo_zhy55_1_0m_a
_cod_database_code 7712905
_shelx_shelxl_version_number 2018/3
_shelx_space_group_comment
;
The symmetry employed for this shelxl refinement is uniquely defined
by the following loop, which should always be used as a source of
symmetry information in preference to the above space-group names.
They are only intended as comments.
;
_olex2_refinement_description
;
1. Fixed Uiso
 At 1.2 times of:
  All B(H) groups, All C(H) groups, All C(H,H) groups
 At 1.5 times of:
  All C(H,H,H) groups, All C(H,H,H,H,H,H) groups
2. Restrained distances
 C27-C28
 1.4 with sigma of 0.02
 C22-C23
 1.4 with sigma of 0.02
 C23-C24
 1.4 with sigma of 0.02
 C32-C27
 1.4 with sigma of 0.02
 C25-C26
 1.4 with sigma of 0.02
 C31B-C30B
 1.4 with sigma of 0.02
 C22-C21
 1.4 with sigma of 0.02
 C32B-C31B
 1.4 with sigma of 0.02
 C28-C29
 1.4 with sigma of 0.02
 C32B-C27B
 1.4 with sigma of 0.02
 C31-C32
 1.4 with sigma of 0.02
 C29-C30
 1.4 with sigma of 0.02
 C28B-C29B
 1.4 with sigma of 0.02
 C21-C26
 1.4 with sigma of 0.02
 C27B-C28B
 1.4 with sigma of 0.02
 C30-C31
 1.4 with sigma of 0.02
 C30B-C29B
 1.4 with sigma of 0.02
3. Restrained planarity
 C30, C31, C32, C27, C28, C29
 with sigma of 0.1
4. Uiso/Uaniso restraints and constraints
N9 \\sim C33 \\sim C44 \\sim C38 \\sim C39 \\sim C41 \\sim C35 \\sim C34 \\sim
C43 \\sim C37 \\sim C40: within 1.7A with sigma of 0.01 and sigma for terminal
atoms of 0.02 within 1.7A
C28B \\sim C27B \\sim C29B \\sim C30B \\sim C31B \\sim C32B: within 1.7A with
sigma of 0.01 and sigma for terminal atoms of 0.02 within 1.7A
C22 \\sim C23 \\sim C24 \\sim C25 \\sim C26 \\sim C21: within 1.7A with sigma
of 0.01 and sigma for terminal atoms of 0.02 within 1.7A
C16 \\sim C18 \\sim C19 \\sim C17 \\sim C20 \\sim C15: within 1.7A with sigma
of 0.01 and sigma for terminal atoms of 0.02 within 1.7A
C27 \\sim C32 \\sim C30 \\sim C31 \\sim C29 \\sim C28: within 1.7A with sigma
of 0.01 and sigma for terminal atoms of 0.02 within 1.7A
C36 \\sim C42 \\sim C44 \\sim C38: within 1.7A with sigma of 0.01 and sigma for
terminal atoms of 0.02 within 1.7A
Uanis(C42) \\sim Ueq, Uanis(C36) \\sim Ueq: with sigma of 0.01 and sigma for
terminal atoms of 0.02
5. Others
 Sof(H37D)=Sof(H37E)=Sof(H37F)=Sof(H43D)=Sof(H43E)=Sof(H43F)=Sof(H34D)=
 Sof(H34E)=Sof(H34F)=Sof(H40D)=Sof(H40E)=Sof(H40F)=Sof(C41)=Sof(H41A)=Sof(H41B)=
 Sof(C35)=Sof(H35A)=Sof(H35B)=Sof(C42)=Sof(H42A)=Sof(H42B)=Sof(C36)=Sof(H36A)=
 Sof(H36B)=1-FVAR(1)
 Sof(H37A)=Sof(H37B)=Sof(H37C)=Sof(C33)=Sof(H33A)=Sof(H33B)=Sof(C44)=Sof(H44A)=
 Sof(H44B)=Sof(C38)=Sof(H38A)=Sof(H38B)=Sof(C39)=Sof(H39A)=Sof(H39B)=Sof(H43A)=
 Sof(H43B)=Sof(H43C)=Sof(H34A)=Sof(H34B)=Sof(H34C)=Sof(H40A)=Sof(H40B)=
 Sof(H40C)=FVAR(1)
 Fixed Sof: S6B(0.35) C27B(0.65) C30B(0.65) H30B(0.65) C28B(0.65) H28B(0.65)
 C31B(0.65) H31B(0.65) C32B(0.65) H32B(0.65) C29B(0.65) H29B(0.65) C27(0.35)
 C31(0.35) H31(0.35) C28(0.35) H28(0.35) C32(0.35) H32(0.35) C29(0.35)
 H29(0.35) C30(0.35) H30(0.35) S6A(0.65)
6.a Riding coordinates:
 C5(H5A,H5B,H5C), C37(H37A,H37B,H37C), C37(H37D,H37E,H37F), C43(H43A,H43B,
 H43C), C43(H43D,H43E,H43F), C34(H34A,H34B,H34C), C34(H34D,H34E,H34F), C40(H40A,
 H40B,H40C), C40(H40D,H40E,H40F)
6.b Ternary CH refined with riding coordinates:
 B00Y(H00Y)
6.c Secondary CH2 refined with riding coordinates:
 C011(H01M,H01N), C012(H01O,H01P), C01C(H01T,H01U), C01D(H01V,H01W), C33(H33A,
 H33B), C44(H44A,H44B), C38(H38A,H38B), C39(H39A,H39B), C41(H41A,H41B),
 C35(H35A,H35B), C42(H42A,H42B), C36(H36A,H36B)
6.d Aromatic/amide H refined with riding coordinates:
 C3(H3), C12(H12), C7(H7), C20(H20), C26(H26), C19(H19), C18(H18), C16(H16),
 C22(H22), C17(H17), C30B(H30B), C25(H25), C28B(H28B), C24(H24), C31B(H31B),
 C32B(H32B), C29B(H29B), C23(H23), C31(H31), C28(H28), C32(H32), C29(H29),
 C30(H30)
6.e Idealised Me refined as rotating group:
 C1(H1A,H1B,H1C), C10(H10A,H10B,H10C), C9(H9A,H9B,H9C), C14(H14A,H14B,H14C),
 C014(H01A,H01B,H01C), C015(H01D,H01E,H01F), C017(H01Q,H01R,H01S), C018(H01G,
 H01H,H01I), C019(H01J,H01K,H01L), C01G(H01X,H01Y,H), C01H(H01Z,HA,HB),
 C01M(H01,HC,HD)
;
_smtbx_masks_void_probe_radius 1.2
_smtbx_masks_void_truncation_radius 1.2
_olex2_submission_special_instructions 'No special instructions were received'

loop_
_space_group_symop_operation_xyz
'x, y, z'
'-x, y+1/2, -z+1/2'
'-x, -y, -z'
'x, -y-1/2, z-1/2'

loop_
_atom_site_label
_atom_site_type_symbol
_atom_site_fract_x
_atom_site_fract_y
_atom_site_fract_z
_atom_site_U_iso_or_equiv
_atom_site_adp_type
_atom_site_occupancy
_atom_site_site_symmetry_order
_atom_site_calc_flag
_atom_site_refinement_flags_posn
_atom_site_refinement_flags_adp
_atom_site_refinement_flags_occupancy
_atom_site_disorder_assembly
_atom_site_disorder_group
W1 W 0.06144(2) 0.54986(2) 0.34446(2) 0.03382(8) Uani 1 1 d . . . . .
Fe1 Fe 0.22666(5) 0.64107(6) 0.32419(2) 0.0409(2) Uani 1 1 d . . . . .
Fe3 Fe 0.14163(5) 0.69322(6) 0.38451(2) 0.0401(2) Uani 1 1 d . . . . .
Fe2 Fe 0.23554(5) 0.54406(6) 0.38560(2) 0.0433(2) Uani 1 1 d . . . . .
S3 S 0.07630(9) 0.70171(10) 0.32370(4) 0.0384(3) Uani 1 1 d . . . . .
S1 S 0.20703(10) 0.48751(11) 0.32573(4) 0.0428(3) Uani 1 1 d . . . . .
S2 S 0.08764(10) 0.56136(11) 0.41091(4) 0.0439(3) Uani 1 1 d . . . . .
S4 S 0.31753(12) 0.68953(12) 0.27561(5) 0.0581(4) Uani 1 1 d . . . . .
Si1 Si 0.37738(12) 0.73036(14) 0.38711(5) 0.0576(5) Uani 1 1 d . . . . .
S5 S 0.34335(16) 0.47492(17) 0.42860(6) 0.0897(7) Uani 1 1 d . . . . .
S6B S 0.1201(9) 0.7865(9) 0.4353(4) 0.061(3) Uani 0.35 1 d . . P A 2
N4 N -0.0020(3) 0.5165(3) 0.28456(12) 0.0386(10) Uani 1 1 d . . . . .
N2 N -0.0968(3) 0.5797(3) 0.35364(13) 0.0364(10) Uani 1 1 d . . . . .
N5 N -0.0888(3) 0.4710(3) 0.28082(13) 0.0401(11) Uani 1 1 d . . . . .
N7 N -0.0760(3) 0.3760(3) 0.33949(13) 0.0434(11) Uani 1 1 d . . . . .
N1 N 0.2756(3) 0.6680(3) 0.37469(13) 0.0472(12) Uani 1 1 d . . . . .
N3 N -0.1660(3) 0.5206(3) 0.33957(12) 0.0378(10) Uani 1 1 d . . . . .
N6 N 0.0121(3) 0.4029(3) 0.35479(13) 0.0442(11) Uani 1 1 d . . . . .
N8 N 0.7708(4) 0.7506(4) 0.24826(15) 0.0547(14) Uani 1 1 d . . . . .
C8 C -0.0927(4) 0.2872(4) 0.34878(17) 0.0472(15) Uani 1 1 d . . . . .
C3 C -0.0428(4) 0.4941(5) 0.22296(17) 0.0526(16) Uani 1 1 d . . . . .
H3 H -0.040943 0.495146 0.196523 0.063 Uiso 1 1 calc R U . . .
C13 C -0.2540(4) 0.5478(4) 0.34991(17) 0.0455(14) Uani 1 1 d . . . . .
C11 C -0.1442(4) 0.6431(4) 0.37254(16) 0.0440(14) Uani 1 1 d . . . . .
C2 C 0.0255(4) 0.5294(4) 0.24886(16) 0.0438(14) Uani 1 1 d . . . . .
C1 C 0.1154(5) 0.5761(5) 0.23919(17) 0.0571(17) Uani 1 1 d . . . . .
H1A H 0.116925 0.635407 0.250215 0.086 Uiso 1 1 calc R U . . .
H1B H 0.117545 0.580828 0.211983 0.086 Uiso 1 1 calc R U . . .
H1C H 0.169682 0.542181 0.249155 0.086 Uiso 1 1 calc R U . . .
C4 C -0.1131(5) 0.4577(4) 0.24347(18) 0.0528(16) Uani 1 1 d . . . . .
C12 C -0.2419(4) 0.6244(4) 0.37089(18) 0.0491(15) Uani 1 1 d . . . . .
H12 H -0.289452 0.657666 0.381964 0.059 Uiso 1 1 calc R U . . .
C10 C -0.0980(4) 0.7227(5) 0.39252(19) 0.0590(17) Uani 1 1 d . . . . .
H10A H -0.055736 0.701970 0.413188 0.088 Uiso 1 1 calc R U . . .
H10B H -0.146513 0.760601 0.402336 0.088 Uiso 1 1 calc R U . . .
H10C H -0.062034 0.756353 0.374835 0.088 Uiso 1 1 calc R U . . .
C7 C -0.0142(5) 0.2601(4) 0.37067(19) 0.0567(17) Uani 1 1 d . . . . .
H7 H -0.004548 0.203471 0.381628 0.068 Uiso 1 1 calc R U . . .
C6 C 0.0478(4) 0.3319(4) 0.37353(17) 0.0507(15) Uani 1 1 d . . . . .
C5 C 0.1437(5) 0.3309(5) 0.3950(2) 0.071(2) Uani 1 1 d . . . . .
H5A H 0.141831 0.371088 0.416409 0.107 Uiso 1 1 d R U . . .
H5B H 0.192271 0.350498 0.378609 0.107 Uiso 1 1 d R U . . .
H5C H 0.158161 0.270918 0.403979 0.107 Uiso 1 1 d R U . . .
C9 C -0.1828(5) 0.2386(5) 0.3361(2) 0.0646(19) Uani 1 1 d . . . . .
H9A H -0.236777 0.268968 0.346030 0.097 Uiso 1 1 calc R U . . .
H9B H -0.180060 0.177776 0.345479 0.097 Uiso 1 1 calc R U . . .
H9C H -0.189335 0.238046 0.308768 0.097 Uiso 1 1 calc R U . . .
C21 C 0.3970(5) 0.3800(5) 0.4094(2) 0.0715(19) Uani 1 1 d D U . . .
B00Y B -0.1406(5) 0.4394(5) 0.31535(19) 0.0431(15) Uani 1 1 d . . . . .
H00Y H -0.199366 0.407531 0.306826 0.052 Uiso 1 1 calc R U . . .
C15 C 0.3815(4) 0.6010(5) 0.25581(19) 0.0595(16) Uani 1 1 d . U . . .
C14 C -0.3433(4) 0.4963(5) 0.3388(2) 0.069(2) Uani 1 1 d . . . . .
H14A H -0.345629 0.484388 0.311849 0.104 Uiso 1 1 calc R U . . .
H14B H -0.398289 0.531177 0.344823 0.104 Uiso 1 1 calc R U . . .
H14C H -0.343283 0.440227 0.352463 0.104 Uiso 1 1 calc R U . . .
C011 C 0.8736(5) 0.7201(5) 0.2517(2) 0.069(2) Uani 1 1 d . . . . .
H01M H 0.894387 0.718446 0.278540 0.083 Uiso 1 1 calc R U . . .
H01N H 0.877144 0.659013 0.241950 0.083 Uiso 1 1 calc R U . . .
C012 C 0.7622(6) 0.8454(5) 0.2648(2) 0.077(2) Uani 1 1 d . . . . .
H01O H 0.798063 0.886719 0.249560 0.093 Uiso 1 1 calc R U . . .
H01P H 0.695463 0.863577 0.262370 0.093 Uiso 1 1 calc R U . . .
C20 C 0.4188(4) 0.5272(5) 0.2766(2) 0.0635(17) Uani 1 1 d . U . . .
H20 H 0.406053 0.522095 0.302217 0.076 Uiso 1 1 calc R U . . .
C014 C 0.3705(6) 0.8449(6) 0.3652(2) 0.091(3) Uani 1 1 d . . . . .
H01A H 0.366211 0.839436 0.337904 0.136 Uiso 1 1 calc R U . . .
H01B H 0.426849 0.878646 0.372979 0.136 Uiso 1 1 calc R U . . .
H01C H 0.314828 0.875737 0.373398 0.136 Uiso 1 1 calc R U . . .
C015 C 0.4853(5) 0.6689(8) 0.3700(3) 0.104(3) Uani 1 1 d . . . . .
H01D H 0.496443 0.615272 0.384938 0.156 Uiso 1 1 calc R U . . .
H01E H 0.540490 0.707392 0.372689 0.156 Uiso 1 1 calc R U . . .
H01F H 0.473897 0.652716 0.343656 0.156 Uiso 1 1 calc R U . . .
C26 C 0.4311(6) 0.3759(6) 0.3737(2) 0.087(2) Uani 1 1 d D U . . .
H26 H 0.422514 0.425706 0.357709 0.104 Uiso 1 1 calc R U . . .
C017 C 0.9411(5) 0.7779(6) 0.2312(2) 0.084(2) Uani 1 1 d . . . . .
H01Q H 0.925693 0.774544 0.204272 0.126 Uiso 1 1 calc R U . . .
H01R H 1.005472 0.757159 0.236584 0.126 Uiso 1 1 calc R U . . .
H01S H 0.935574 0.839240 0.239595 0.126 Uiso 1 1 calc R U . . .
C018 C -0.2015(5) 0.4090(6) 0.2292(2) 0.072(2) Uani 1 1 d . . . . .
H01G H -0.200734 0.348789 0.239269 0.108 Uiso 1 1 calc R U . . .
H01H H -0.203666 0.406644 0.201844 0.108 Uiso 1 1 calc R U . . .
H01I H -0.256896 0.440369 0.237318 0.108 Uiso 1 1 calc R U . . .
C019 C 0.3944(5) 0.7404(6) 0.4401(2) 0.084(2) Uani 1 1 d . . . . .
H01J H 0.340050 0.770431 0.449854 0.126 Uiso 1 1 calc R U . . .
H01K H 0.451305 0.774554 0.446490 0.126 Uiso 1 1 calc R U . . .
H01L H 0.400431 0.681249 0.451126 0.126 Uiso 1 1 calc R U . . .
C19 C 0.4735(5) 0.4623(6) 0.2605(3) 0.083(2) Uani 1 1 d . U . . .
H19 H 0.497912 0.414928 0.275449 0.100 Uiso 1 1 calc R U . . .
C01C C 0.7150(6) 0.6832(6) 0.2703(3) 0.090(3) Uani 1 1 d . . . . .
H01T H 0.743859 0.678644 0.296031 0.108 Uiso 1 1 calc R U . . .
H01U H 0.719631 0.624472 0.258412 0.108 Uiso 1 1 calc R U . . .
C01D C 0.7335(6) 0.7577(6) 0.2075(2) 0.089(3) Uani 1 1 d . . . . .
H01V H 0.770356 0.802773 0.194682 0.107 Uiso 1 1 calc R U . . .
H01W H 0.667423 0.777713 0.206805 0.107 Uiso 1 1 calc R U . . .
C18 C 0.4927(7) 0.4659(8) 0.2230(3) 0.102(3) Uani 1 1 d . U . . .
H18 H 0.530171 0.421723 0.212377 0.122 Uiso 1 1 calc R U . . .
C16 C 0.4008(6) 0.6024(8) 0.2179(2) 0.095(2) Uani 1 1 d . U . . .
H16 H 0.376482 0.649282 0.202656 0.114 Uiso 1 1 calc R U . . .
C01G C 0.7968(8) 0.8546(7) 0.3053(3) 0.112(3) Uani 1 1 d . . . . .
H01X H 0.864191 0.841798 0.307739 0.167 Uiso 1 1 calc R U . . .
H01Y H 0.763074 0.812869 0.320615 0.167 Uiso 1 1 calc R U . . .
H H 0.785586 0.915043 0.313811 0.167 Uiso 1 1 calc R U . . .
C01H C 0.7392(9) 0.6672(8) 0.1859(3) 0.134(4) Uani 1 1 d . . . . .
H01Z H 0.713653 0.674837 0.160160 0.201 Uiso 1 1 calc R U . . .
HA H 0.702540 0.622306 0.198416 0.201 Uiso 1 1 calc R U . . .
HB H 0.804747 0.648092 0.185710 0.201 Uiso 1 1 calc R U . . .
C22 C 0.4106(7) 0.3035(7) 0.4315(3) 0.116(3) Uani 1 1 d D U . . .
H22 H 0.389560 0.302010 0.456134 0.139 Uiso 1 1 calc R U . . .
C27B C 0.0506(8) 0.8925(7) 0.4200(3) 0.061(2) Uani 0.65 1 d D U P A 1
C17 C 0.4564(8) 0.5350(9) 0.2014(3) 0.115(3) Uani 1 1 d . U . . .
H17 H 0.468172 0.537955 0.175589 0.138 Uiso 1 1 calc R U . . .
C30B C -0.0972(10) 1.0199(9) 0.4101(4) 0.093(3) Uani 0.65 1 d D U P A 1
H30B H -0.147767 1.060347 0.406583 0.112 Uiso 0.65 1 calc R U P A 1
C01M C 0.6078(7) 0.7080(9) 0.2726(4) 0.151(5) Uani 1 1 d . . . . .
H01 H 0.578973 0.714113 0.247268 0.227 Uiso 1 1 calc R U . . .
HC H 0.602412 0.764058 0.286024 0.227 Uiso 1 1 calc R U . . .
HD H 0.575704 0.661324 0.285866 0.227 Uiso 1 1 calc R U . . .
C25 C 0.4778(7) 0.3013(8) 0.3603(3) 0.109(3) Uani 1 1 d D U . . .
H25 H 0.500156 0.302042 0.335809 0.130 Uiso 1 1 calc R U . . .
C28B C 0.0228(8) 0.9284(7) 0.3845(3) 0.072(3) Uani 0.65 1 d D U P A 1
H28B H 0.053777 0.909097 0.363164 0.086 Uiso 0.65 1 calc R U P A 1
C24 C 0.4907(9) 0.2305(9) 0.3814(4) 0.134(3) Uani 1 1 d D U . . .
H24 H 0.523640 0.181311 0.372161 0.161 Uiso 1 1 calc R U . . .
C31B C -0.0717(10) 0.9896(10) 0.4452(4) 0.095(3) Uani 0.65 1 d D U P A 1
H31B H -0.101423 1.012507 0.466157 0.114 Uiso 0.65 1 calc R U P A 1
C32B C 0.0010(9) 0.9221(9) 0.4506(3) 0.083(3) Uani 0.65 1 d D U P A 1
H32B H 0.014854 0.898140 0.474754 0.100 Uiso 0.65 1 calc R U P A 1
C29B C -0.0491(9) 0.9916(9) 0.3798(4) 0.087(3) Uani 0.65 1 d D U P A 1
H29B H -0.064844 1.014986 0.355720 0.104 Uiso 0.65 1 calc R U P A 1
C23 C 0.4571(9) 0.2269(8) 0.4164(4) 0.137(3) Uani 1 1 d D U . . .
H23 H 0.464120 0.174477 0.430882 0.164 Uiso 1 1 calc R U . . .
C27 C 0.1624(17) 0.8965(17) 0.4233(6) 0.084(5) Uani 0.35 1 d D U P A 2
C31 C 0.2534(18) 1.0407(15) 0.4453(7) 0.110(5) Uani 0.35 1 d D U P A 2
H31 H 0.289085 1.073594 0.463651 0.132 Uiso 0.35 1 calc R U P A 2
C28 C 0.1404(19) 0.9314(15) 0.3878(6) 0.094(5) Uani 0.35 1 d D U P A 2
H28 H 0.106557 0.897544 0.369281 0.113 Uiso 0.35 1 calc R U P A 2
C32 C 0.2167(17) 0.9521(15) 0.4485(7) 0.101(5) Uani 0.35 1 d D U P A 2
H32 H 0.231730 0.925369 0.472046 0.121 Uiso 0.35 1 calc R U P A 2
C29 C 0.170(2) 1.0205(15) 0.3801(8) 0.108(5) Uani 0.35 1 d D U P A 2
H29 H 0.155300 1.047638 0.356647 0.130 Uiso 0.35 1 calc R U P A 2
C30 C 0.2244(19) 1.0669(18) 0.4093(7) 0.111(5) Uani 0.35 1 d D U P A 2
H30 H 0.243178 1.124787 0.402758 0.134 Uiso 0.35 1 calc R U P A 2
S6A S 0.1437(5) 0.8141(5) 0.4272(2) 0.0669(15) Uani 0.65 1 d . . P A 1
N9 N 0.2112(6) 0.6080(8) 0.5366(2) 0.122(2) Uani 1 1 d . U . . .
C37 C 0.3726(10) 0.5327(11) 0.5468(4) 0.159(4) Uani 1 1 d . U . . .
H37A H 0.419450 0.503353 0.532067 0.239 Uiso 0.699(10) 1 d R U P B 1
H37B H 0.340010 0.488453 0.561247 0.239 Uiso 0.699(10) 1 d R U P B 1
H37C H 0.403830 0.575453 0.563807 0.239 Uiso 0.699(10) 1 d R U P B 1
H37D H 0.403190 0.586793 0.538617 0.239 Uiso 0.301(10) 1 d R U P B 2
H37E H 0.356320 0.495423 0.524997 0.239 Uiso 0.301(10) 1 d R U P B 2
H37F H 0.415430 0.500443 0.564207 0.239 Uiso 0.301(10) 1 d R U P B 2
C33 C 0.1585(12) 0.5422(14) 0.5561(4) 0.124(4) Uani 0.699(10) 1 d . U P B 1
H33A H 0.096627 0.566121 0.562326 0.149 Uiso 0.699(10) 1 calc R U P B 1
H33B H 0.193121 0.524130 0.579595 0.149 Uiso 0.699(10) 1 calc R U P B 1
C44 C 0.1480(13) 0.6543(15) 0.5061(4) 0.143(4) Uani 0.699(10) 1 d . U P B 1
H44A H 0.135720 0.613611 0.484779 0.171 Uiso 0.699(10) 1 calc R U P B 1
H44B H 0.180469 0.707196 0.496922 0.171 Uiso 0.699(10) 1 calc R U P B 1
C38 C 0.2961(12) 0.5873(16) 0.5179(5) 0.138(3) Uani 0.699(10) 1 d . U P B 1
H38A H 0.325235 0.642635 0.509410 0.166 Uiso 0.699(10) 1 calc R U P B 1
H38B H 0.280065 0.550490 0.495562 0.166 Uiso 0.699(10) 1 calc R U P B 1
C39 C 0.2281(14) 0.6773(15) 0.5692(5) 0.147(4) Uani 0.699(10) 1 d . U P B 1
H39A H 0.167877 0.691792 0.580224 0.176 Uiso 0.699(10) 1 calc R U P B 1
H39B H 0.271159 0.652324 0.589090 0.176 Uiso 0.699(10) 1 calc R U P B 1
C43 C 0.0488(10) 0.6837(12) 0.5230(4) 0.173(4) Uani 1 1 d . U . . .
H43A H 0.005714 0.706174 0.502964 0.260 Uiso 0.699(10) 1 d R U P B 1
H43B H 0.060624 0.729864 0.541814 0.260 Uiso 0.699(10) 1 d R U P B 1
H43C H 0.020804 0.632104 0.534604 0.260 Uiso 0.699(10) 1 d R U P B 1
H43D H -0.006096 0.707834 0.534664 0.260 Uiso 0.301(10) 1 d R U P B 2
H43E H 0.028134 0.645124 0.502144 0.260 Uiso 0.301(10) 1 d R U P B 2
H43F H 0.086504 0.732204 0.513634 0.260 Uiso 0.301(10) 1 d R U P B 2
C34 C 0.1443(11) 0.4525(11) 0.5257(4) 0.179(5) Uani 1 1 d . U . . .
H34A H 0.099404 0.469237 0.505278 0.269 Uiso 0.699(10) 1 d R U P B 1
H34B H 0.120444 0.401137 0.538879 0.269 Uiso 0.699(10) 1 d R U P B 1
H34C H 0.204684 0.437637 0.515549 0.269 Uiso 0.699(10) 1 d R U P B 1
H34D H 0.177874 0.397387 0.521168 0.269 Uiso 0.301(10) 1 d R U P B 2
H34E H 0.078864 0.446867 0.516288 0.269 Uiso 0.301(10) 1 d R U P B 2
H34F H 0.146514 0.464577 0.552638 0.269 Uiso 0.301(10) 1 d R U P B 2
C40 C 0.2715(11) 0.7620(12) 0.5529(4) 0.176(4) Uani 1 1 d . U . . .
H40A H 0.225105 0.791217 0.535901 0.264 Uiso 0.699(10) 1 d R U P B 1
H40B H 0.326545 0.745897 0.539151 0.264 Uiso 0.699(10) 1 d R U P B 1
H40C H 0.290585 0.802297 0.573322 0.264 Uiso 0.699(10) 1 d R U P B 1
H40D H 0.278425 0.822697 0.543882 0.264 Uiso 0.301(10) 1 d R U P B 2
H40E H 0.329035 0.744177 0.567152 0.264 Uiso 0.301(10) 1 d R U P B 2
H40F H 0.218325 0.758877 0.568962 0.264 Uiso 0.301(10) 1 d R U P B 2
C41 C 0.252(3) 0.688(4) 0.5177(11) 0.144(4) Uani 0.301(10) 1 d . U P B 2
H41A H 0.206614 0.711886 0.498264 0.173 Uiso 0.301(10) 1 calc R U P B 2
H41B H 0.310871 0.672689 0.506028 0.173 Uiso 0.301(10) 1 calc R U P B 2
C35 C 0.197(3) 0.536(3) 0.5028(11) 0.145(4) Uani 0.301(10) 1 d . U P B 2
H35A H 0.257413 0.517798 0.493191 0.174 Uiso 0.301(10) 1 calc R U P B 2
H35B H 0.155525 0.559755 0.481945 0.174 Uiso 0.301(10) 1 calc R U P B 2
C42 C 0.111(3) 0.624(3) 0.5544(12) 0.136(15) Uani 0.301(10) 1 d . U P B 2
H42A H 0.119203 0.657075 0.578280 0.163 Uiso 0.301(10) 1 calc R U P B 2
H42B H 0.079443 0.567555 0.558984 0.163 Uiso 0.301(10) 1 calc R U P B 2
C36 C 0.286(3) 0.557(3) 0.5666(11) 0.126(13) Uani 0.301(10) 1 d . U P B 2
H36A H 0.302998 0.597195 0.587872 0.151 Uiso 0.301(10) 1 calc R U P B 2
H36B H 0.256472 0.503710 0.576519 0.151 Uiso 0.301(10) 1 calc R U P B 2

loop_
_atom_site_aniso_label
_atom_site_aniso_U_11
_atom_site_aniso_U_22
_atom_site_aniso_U_33
_atom_site_aniso_U_23
_atom_site_aniso_U_13
_atom_site_aniso_U_12
W1 0.02937(12) 0.03457(14) 0.03745(13) -0.00113(10) 0.00130(8) 0.00194(10)
Fe1 0.0313(4) 0.0457(5) 0.0459(4) -0.0038(4) 0.0034(3) 0.0014(4)
Fe3 0.0335(4) 0.0435(5) 0.0433(4) -0.0062(4) 0.0015(3) 0.0016(4)
Fe2 0.0346(4) 0.0482(5) 0.0464(4) -0.0006(4) -0.0027(3) 0.0074(4)
S3 0.0343(7) 0.0348(8) 0.0460(8) 0.0026(6) 0.0004(6) 0.0013(6)
S1 0.0362(7) 0.0425(9) 0.0498(8) -0.0069(7) 0.0041(6) 0.0059(6)
S2 0.0412(7) 0.0524(10) 0.0379(7) 0.0012(7) 0.0015(6) 0.0023(7)
S4 0.0494(9) 0.0573(11) 0.0691(10) 0.0078(8) 0.0178(8) -0.0020(8)
Si1 0.0345(8) 0.0707(13) 0.0674(11) -0.0132(10) 0.0002(8) -0.0067(8)
S5 0.0872(14) 0.1000(18) 0.0778(13) -0.0113(12) -0.0329(11) 0.0440(13)
S6B 0.062(6) 0.069(7) 0.051(4) -0.019(4) 0.006(3) -0.004(4)
N4 0.037(2) 0.043(3) 0.036(2) -0.004(2) -0.0021(19) -0.007(2)
N2 0.032(2) 0.028(3) 0.049(3) -0.001(2) 0.000(2) 0.0020(19)
N5 0.043(3) 0.034(3) 0.043(3) -0.003(2) -0.004(2) -0.003(2)
N7 0.041(3) 0.041(3) 0.048(3) -0.006(2) 0.005(2) -0.006(2)
N1 0.029(2) 0.058(3) 0.054(3) -0.006(2) 0.002(2) -0.005(2)
N3 0.031(2) 0.038(3) 0.044(3) -0.001(2) -0.0019(19) 0.002(2)
N6 0.037(3) 0.044(3) 0.051(3) 0.008(2) -0.002(2) -0.004(2)
N8 0.049(3) 0.045(3) 0.069(3) 0.024(3) -0.005(3) -0.005(2)
C8 0.063(4) 0.022(3) 0.058(4) 0.000(3) 0.019(3) -0.004(3)
C3 0.060(4) 0.062(4) 0.036(3) -0.005(3) 0.001(3) -0.005(3)
C13 0.029(3) 0.055(4) 0.053(3) 0.006(3) 0.002(2) 0.003(3)
C11 0.036(3) 0.046(4) 0.050(3) -0.003(3) 0.001(2) 0.004(3)
C2 0.051(3) 0.039(4) 0.042(3) -0.002(3) 0.005(3) -0.005(3)
C1 0.060(4) 0.071(5) 0.041(3) -0.001(3) 0.016(3) -0.012(3)
C4 0.058(4) 0.046(4) 0.053(4) -0.006(3) -0.008(3) -0.003(3)
C12 0.035(3) 0.048(4) 0.064(4) -0.005(3) 0.007(3) 0.009(3)
C10 0.042(3) 0.067(5) 0.069(4) -0.019(4) 0.007(3) 0.006(3)
C7 0.063(4) 0.036(4) 0.071(4) 0.016(3) 0.002(3) 0.001(3)
C6 0.053(4) 0.041(4) 0.058(4) 0.018(3) 0.002(3) 0.003(3)
C5 0.067(4) 0.056(5) 0.089(5) 0.028(4) -0.019(4) 0.006(4)
C9 0.074(5) 0.045(4) 0.076(5) -0.003(3) 0.014(4) -0.017(4)
C21 0.048(3) 0.070(4) 0.094(5) 0.011(4) -0.015(3) 0.006(3)
B00Y 0.040(3) 0.041(4) 0.048(4) 0.004(3) 0.002(3) -0.007(3)
C15 0.037(3) 0.083(5) 0.059(4) -0.007(3) 0.013(3) -0.003(3)
C14 0.041(3) 0.069(5) 0.098(6) -0.004(4) 0.005(4) -0.005(3)
C011 0.060(4) 0.067(5) 0.080(5) 0.018(4) -0.004(4) 0.008(4)
C012 0.069(5) 0.054(5) 0.110(7) 0.028(4) 0.014(4) 0.002(4)
C20 0.040(3) 0.075(5) 0.076(4) -0.013(3) 0.008(3) -0.002(3)
C014 0.093(6) 0.080(6) 0.098(6) 0.010(5) -0.002(5) -0.030(5)
C015 0.038(4) 0.156(10) 0.120(7) -0.047(7) 0.008(4) -0.002(5)
C26 0.070(4) 0.095(5) 0.093(5) -0.003(4) -0.017(4) 0.013(4)
C017 0.050(4) 0.097(7) 0.106(6) 0.018(5) 0.011(4) -0.002(4)
C018 0.066(4) 0.080(5) 0.067(4) -0.012(4) -0.015(4) -0.021(4)
C019 0.059(4) 0.100(7) 0.090(6) -0.015(5) -0.022(4) -0.004(4)
C19 0.051(4) 0.091(5) 0.107(5) -0.026(4) 0.005(4) -0.003(4)
C01C 0.076(5) 0.076(6) 0.120(7) 0.046(5) 0.010(5) -0.015(4)
C01D 0.085(6) 0.084(6) 0.095(6) 0.031(5) -0.028(5) -0.012(5)
C18 0.077(5) 0.118(6) 0.112(6) -0.039(5) 0.021(5) 0.009(5)
C16 0.081(5) 0.130(6) 0.074(4) -0.005(4) 0.019(4) 0.015(5)
C01G 0.153(9) 0.090(7) 0.094(7) -0.007(6) 0.019(7) -0.015(7)
C01H 0.178(12) 0.121(10) 0.096(7) -0.009(7) -0.055(7) -0.019(8)
C22 0.107(5) 0.092(6) 0.150(6) 0.036(5) 0.013(5) 0.020(5)
C27B 0.071(5) 0.053(5) 0.059(5) -0.008(4) 0.011(4) 0.004(5)
C17 0.106(6) 0.153(7) 0.089(5) -0.023(5) 0.036(5) 0.018(5)
C30B 0.109(7) 0.080(7) 0.093(6) 0.004(6) 0.021(6) 0.037(6)
C01M 0.069(6) 0.168(12) 0.220(14) 0.070(10) 0.035(7) -0.024(7)
C25 0.089(5) 0.109(6) 0.125(6) -0.016(5) -0.017(5) 0.025(5)
C28B 0.088(6) 0.059(6) 0.069(5) 0.003(5) 0.022(5) 0.010(5)
C24 0.132(6) 0.102(6) 0.168(8) -0.007(6) -0.006(6) 0.028(6)
C31B 0.109(7) 0.092(7) 0.086(6) -0.007(6) 0.028(6) 0.033(6)
C32B 0.101(6) 0.078(6) 0.071(6) -0.003(5) 0.016(5) 0.019(5)
C29B 0.107(7) 0.067(6) 0.088(6) 0.008(5) 0.015(6) 0.028(6)
C23 0.136(7) 0.093(6) 0.180(7) 0.037(6) 0.004(6) 0.032(5)
C27 0.106(11) 0.069(10) 0.078(10) 0.003(8) 0.000(9) -0.022(9)
C31 0.131(12) 0.084(10) 0.114(11) 0.001(9) -0.001(10) -0.042(9)
C28 0.113(11) 0.080(10) 0.088(10) 0.012(8) 0.001(9) -0.025(9)
C32 0.124(12) 0.081(10) 0.096(10) 0.003(9) -0.004(9) -0.024(9)
C29 0.127(12) 0.086(10) 0.111(11) 0.015(9) 0.002(10) -0.026(9)
C30 0.131(12) 0.083(10) 0.120(11) 0.008(9) 0.000(10) -0.035(9)
S6A 0.059(3) 0.069(4) 0.071(4) -0.026(3) -0.010(2) 0.006(2)
N9 0.102(4) 0.197(7) 0.066(4) 0.005(4) 0.009(3) -0.021(5)
C37 0.128(8) 0.214(10) 0.134(8) -0.010(8) -0.007(7) -0.013(8)
C33 0.100(8) 0.206(11) 0.069(6) 0.035(7) 0.014(6) -0.019(8)
C44 0.126(7) 0.210(9) 0.092(6) 0.007(6) -0.002(6) -0.014(7)
C38 0.120(6) 0.200(8) 0.096(6) -0.009(6) 0.014(5) -0.020(6)
C39 0.132(8) 0.210(10) 0.099(7) -0.011(7) 0.014(7) -0.018(8)
C43 0.135(8) 0.238(11) 0.143(8) 0.004(8) -0.018(7) 0.009(9)
C34 0.164(9) 0.217(11) 0.155(9) 0.014(9) -0.014(8) -0.046(9)
C40 0.159(8) 0.220(10) 0.148(7) -0.012(7) 0.003(7) -0.008(8)
C41 0.125(7) 0.207(8) 0.101(6) 0.002(6) 0.008(6) -0.012(7)
C35 0.127(7) 0.207(9) 0.102(7) 0.001(7) 0.004(7) -0.027(7)
C42 0.140(17) 0.139(17) 0.129(16) -0.002(10) 0.024(10) 0.000(10)
C36 0.128(16) 0.129(16) 0.119(15) 0.010(9) -0.001(10) -0.006(10)

loop_
_atom_type_symbol
_atom_type_description
_atom_type_scat_dispersion_real
_atom_type_scat_dispersion_imag
_atom_type_scat_source
C C 0.0033 0.0016 'International Tables Vol C Tables 4.2.6.8 and 6.1.1.4'
H H 0.0000 0.0000 'International Tables Vol C Tables 4.2.6.8 and 6.1.1.4'
B B 0.0013 0.0007 'International Tables Vol C Tables 4.2.6.8 and 6.1.1.4'
Fe Fe 0.3463 0.8444 'International Tables Vol C Tables 4.2.6.8 and 6.1.1.4'
N N 0.0061 0.0033 'International Tables Vol C Tables 4.2.6.8 and 6.1.1.4'
S S 0.1246 0.1234 'International Tables Vol C Tables 4.2.6.8 and 6.1.1.4'
Si Si 0.0817 0.0704 'International Tables Vol C Tables 4.2.6.8 and 6.1.1.4'
W W -0.8490 6.8722 'International Tables Vol C Tables 4.2.6.8 and 6.1.1.4'

loop_
_geom_angle_atom_site_label_1
_geom_angle_atom_site_label_2
_geom_angle_atom_site_label_3
_geom_angle
_geom_angle_site_symmetry_1
_geom_angle_site_symmetry_3
_geom_angle_publ_flag
Fe3 W1 Fe1 55.88(4) . . ?
Fe3 W1 Fe2 55.57(4) . . ?
Fe2 W1 Fe1 55.45(5) . . ?
S3 W1 Fe1 51.57(4) . . ?
S3 W1 Fe3 52.12(6) . . ?
S3 W1 Fe2 95.76(4) . . ?
S1 W1 Fe1 51.88(7) . . ?
S1 W1 Fe3 96.39(6) . . ?
S1 W1 Fe2 52.07(6) . . ?
S1 W1 S3 101.17(6) . . ?
S2 W1 Fe1 97.58(5) . . ?
S2 W1 Fe3 53.09(5) . . ?
S2 W1 Fe2 53.00(5) . . ?
S2 W1 S3 102.97(6) . . ?
S2 W1 S1 102.46(6) . . ?
N4 W1 Fe1 98.83(12) . . ?
N4 W1 Fe3 139.61(12) . . ?
N4 W1 Fe2 139.33(11) . . ?
N4 W1 S3 87.63(13) . . ?
N4 W1 S1 87.46(12) . . ?
N4 W1 S2 163.58(12) . . ?
N4 W1 N2 80.98(16) . . ?
N4 W1 N6 80.65(17) . . ?
N2 W1 Fe1 139.20(12) . . ?
N2 W1 Fe3 98.52(12) . . ?
N2 W1 Fe2 139.52(12) . . ?
N2 W1 S3 87.82(12) . . ?
N2 W1 S1 165.08(12) . . ?
N2 W1 S2 86.86(12) . . ?
N2 W1 N6 82.05(16) . . ?
N6 W1 Fe1 138.52(11) . . ?
N6 W1 Fe3 139.60(12) . . ?
N6 W1 Fe2 98.63(11) . . ?
N6 W1 S3 165.55(12) . . ?
N6 W1 S1 86.81(13) . . ?
N6 W1 S2 86.81(12) . . ?
Fe3 Fe1 W1 61.08(4) . . ?
Fe2 Fe1 W1 61.49(4) . . ?
Fe2 Fe1 Fe3 59.35(6) . . ?
S3 Fe1 W1 54.60(7) . . ?
S3 Fe1 Fe3 55.11(5) . . ?
S3 Fe1 Fe2 103.08(5) . . ?
S3 Fe1 S1 106.21(7) . . ?
S3 Fe1 S4 114.69(8) . . ?
S1 Fe1 W1 54.12(4) . . ?
S1 Fe1 Fe3 102.41(5) . . ?
S1 Fe1 Fe2 55.21(5) . . ?
S1 Fe1 S4 113.55(7) . . ?
S4 Fe1 W1 146.81(6) . . ?
S4 Fe1 Fe3 143.84(7) . . ?
S4 Fe1 Fe2 142.09(7) . . ?
N1 Fe1 W1 97.06(15) . . ?
N1 Fe1 Fe3 48.53(14) . . ?
N1 Fe1 Fe2 48.98(16) . . ?
N1 Fe1 S3 101.95(15) . . ?
N1 Fe1 S1 102.88(16) . . ?
N1 Fe1 S4 116.12(16) . . ?
Fe1 Fe3 W1 63.03(5) . . ?
Fe2 Fe3 W1 62.41(6) . . ?
Fe2 Fe3 Fe1 60.05(4) . . ?
S3 Fe3 W1 55.46(5) . . ?
S3 Fe3 Fe1 55.35(7) . . ?
S3 Fe3 Fe2 103.85(5) . . ?
S3 Fe3 S2 107.45(7) . . ?
S3 Fe3 S6B 129.3(4) . . ?
S3 Fe3 S6A 123.31(19) . . ?
S2 Fe3 W1 54.43(7) . . ?
S2 Fe3 Fe1 104.45(7) . . ?
S2 Fe3 Fe2 56.21(7) . . ?
S2 Fe3 S6A 112.62(16) . . ?
S6B Fe3 W1 142.8(2) . . ?
S6B Fe3 Fe1 154.0(2) . . ?
S6B Fe3 Fe2 126.7(4) . . ?
S6B Fe3 S2 98.0(3) . . ?
N1 Fe3 W1 97.42(15) . . ?
N1 Fe3 Fe1 46.85(14) . . ?
N1 Fe3 Fe2 49.15(15) . . ?
N1 Fe3 S3 100.56(15) . . ?
N1 Fe3 S2 104.25(16) . . ?
N1 Fe3 S6B 114.9(3) . . ?
N1 Fe3 S6A 106.3(2) . . ?
S6A Fe3 W1 155.57(15) . . ?
S6A Fe3 Fe1 139.49(14) . . ?
S6A Fe3 Fe2 131.46(19) . . ?
Fe1 Fe2 W1 63.06(4) . . ?
Fe3 Fe2 W1 62.02(4) . . ?
Fe3 Fe2 Fe1 60.60(5) . . ?
S1 Fe2 W1 54.88(5) . . ?
S1 Fe2 Fe1 55.79(8) . . ?
S1 Fe2 Fe3 103.86(6) . . ?
S1 Fe2 S2 106.33(7) . . ?
S1 Fe2 S5 120.93(9) . . ?
S2 Fe2 W1 54.26(7) . . ?
S2 Fe2 Fe1 104.84(6) . . ?
S2 Fe2 Fe3 56.14(5) . . ?
S2 Fe2 S5 111.29(10) . . ?
S5 Fe2 W1 151.49(8) . . ?
S5 Fe2 Fe1 142.11(8) . . ?
S5 Fe2 Fe3 134.80(7) . . ?
N1 Fe2 W1 96.97(14) . . ?
N1 Fe2 Fe1 47.10(14) . . ?
N1 Fe2 Fe3 48.98(14) . . ?
N1 Fe2 S1 101.62(15) . . ?
N1 Fe2 S2 104.01(14) . . ?
N1 Fe2 S5 111.04(16) . . ?
Fe1 S3 W1 73.83(6) . . ?
Fe3 S3 W1 72.42(5) . . ?
Fe3 S3 Fe1 69.54(5) . . ?
Fe1 S1 W1 74.00(6) . . ?
Fe2 S1 W1 73.05(6) . . ?
Fe2 S1 Fe1 68.99(6) . . ?
Fe3 S2 W1 72.48(6) . . ?
Fe3 S2 Fe2 67.65(6) . . ?
Fe2 S2 W1 72.75(6) . . ?
C15 S4 Fe1 112.1(3) . . ?
N1 Si1 C014 111.0(3) . . ?
N1 Si1 C015 108.8(3) . . ?
N1 Si1 C019 110.5(3) . . ?
C014 Si1 C015 109.4(5) . . ?
C014 Si1 C019 109.8(4) . . ?
C019 Si1 C015 107.2(4) . . ?
C21 S5 Fe2 112.5(3) . . ?
C27 S6B Fe3 107.9(9) . . ?
N5 N4 W1 118.9(3) . . ?
C2 N4 W1 135.2(4) . . ?
C2 N4 N5 105.9(4) . . ?
N3 N2 W1 119.4(3) . . ?
C11 N2 W1 135.1(4) . . ?
C11 N2 N3 105.4(4) . . ?
N4 N5 B00Y 121.8(4) . . ?
C4 N5 N4 109.6(5) . . ?
C4 N5 B00Y 128.6(5) . . ?
N6 N7 C8 110.1(5) . . ?
N6 N7 B00Y 121.9(5) . . ?
C8 N7 B00Y 128.0(5) . . ?
Fe1 N1 Fe3 84.63(18) . . ?
Fe1 N1 Fe2 83.92(19) . . ?
Fe3 N1 Fe2 81.87(18) . . ?
Si1 N1 Fe1 126.4(3) . . ?
Si1 N1 Fe3 129.3(3) . . ?
Si1 N1 Fe2 133.6(3) . . ?
N2 N3 B00Y 121.3(4) . . ?
C13 N3 N2 110.1(4) . . ?
C13 N3 B00Y 128.5(5) . . ?
N7 N6 W1 118.6(3) . . ?
C6 N6 W1 135.8(4) . . ?
C6 N6 N7 105.6(5) . . ?
C011 N8 C012 109.9(5) . . ?
C011 N8 C01C 106.1(5) . . ?
C01C N8 C012 111.1(6) . . ?
C01D N8 C011 112.2(6) . . ?
C01D N8 C012 105.5(6) . . ?
C01D N8 C01C 112.0(6) . . ?
N7 C8 C9 122.6(6) . . ?
C7 C8 N7 105.8(5) . . ?
C7 C8 C9 131.5(6) . . ?
C2 C3 H3 126.5 . . ?
C4 C3 H3 126.5 . . ?
C4 C3 C2 107.1(5) . . ?
N3 C13 C14 122.1(6) . . ?
C12 C13 N3 107.7(5) . . ?
C12 C13 C14 130.2(6) . . ?
N2 C11 C12 110.4(5) . . ?
N2 C11 C10 124.7(5) . . ?
C12 C11 C10 124.9(5) . . ?
N4 C2 C3 109.7(5) . . ?
N4 C2 C1 124.5(5) . . ?
C3 C2 C1 125.8(5) . . ?
C2 C1 H1A 109.5 . . ?
C2 C1 H1B 109.5 . . ?
C2 C1 H1C 109.5 . . ?
H1A C1 H1B 109.5 . . ?
H1A C1 H1C 109.5 . . ?
H1B C1 H1C 109.5 . . ?
N5 C4 C3 107.8(5) . . ?
N5 C4 C018 123.7(6) . . ?
C3 C4 C018 128.5(6) . . ?
C13 C12 C11 106.4(5) . . ?
C13 C12 H12 126.8 . . ?
C11 C12 H12 126.8 . . ?
C11 C10 H10A 109.5 . . ?
C11 C10 H10B 109.5 . . ?
C11 C10 H10C 109.5 . . ?
H10A C10 H10B 109.5 . . ?
H10A C10 H10C 109.5 . . ?
H10B C10 H10C 109.5 . . ?
C8 C7 H7 126.3 . . ?
C8 C7 C6 107.3(5) . . ?
C6 C7 H7 126.3 . . ?
N6 C6 C7 111.1(5) . . ?
N6 C6 C5 124.0(6) . . ?
C7 C6 C5 124.9(6) . . ?
C6 C5 H5A 109.0 . . ?
C6 C5 H5B 109.7 . . ?
C6 C5 H5C 109.8 . . ?
H5A C5 H5B 109.4 . . ?
H5A C5 H5C 109.5 . . ?
H5B C5 H5C 109.5 . . ?
C8 C9 H9A 109.5 . . ?
C8 C9 H9B 109.5 . . ?
C8 C9 H9C 109.5 . . ?
H9A C9 H9B 109.5 . . ?
H9A C9 H9C 109.5 . . ?
H9B C9 H9C 109.5 . . ?
C26 C21 S5 124.6(6) . . ?
C26 C21 C22 115.8(9) . . ?
C22 C21 S5 119.6(7) . . ?
N5 B00Y N7 109.8(5) . . ?
N5 B00Y N3 109.7(5) . . ?
N5 B00Y H00Y 109.5 . . ?
N7 B00Y H00Y 109.5 . . ?
N3 B00Y N7 109.0(5) . . ?
N3 B00Y H00Y 109.5 . . ?
C20 C15 S4 124.2(5) . . ?
C16 C15 S4 120.3(7) . . ?
C16 C15 C20 115.5(7) . . ?
C13 C14 H14A 109.5 . . ?
C13 C14 H14B 109.5 . . ?
C13 C14 H14C 109.5 . . ?
H14A C14 H14B 109.5 . . ?
H14A C14 H14C 109.5 . . ?
H14B C14 H14C 109.5 . . ?
N8 C011 H01M 108.6 . . ?
N8 C011 H01N 108.6 . . ?
H01M C011 H01N 107.6 . . ?
C017 C011 N8 114.5(6) . . ?
C017 C011 H01M 108.6 . . ?
C017 C011 H01N 108.6 . . ?
N8 C012 H01O 108.6 . . ?
N8 C012 H01P 108.6 . . ?
H01O C012 H01P 107.5 . . ?
C01G C012 N8 114.8(6) . . ?
C01G C012 H01O 108.6 . . ?
C01G C012 H01P 108.6 . . ?
C15 C20 H20 118.9 . . ?
C19 C20 C15 122.3(8) . . ?
C19 C20 H20 118.9 . . ?
Si1 C014 H01A 109.5 . . ?
Si1 C014 H01B 109.5 . . ?
Si1 C014 H01C 109.5 . . ?
H01A C014 H01B 109.5 . . ?
H01A C014 H01C 109.5 . . ?
H01B C014 H01C 109.5 . . ?
Si1 C015 H01D 109.5 . . ?
Si1 C015 H01E 109.5 . . ?
Si1 C015 H01F 109.5 . . ?
H01D C015 H01E 109.5 . . ?
H01D C015 H01F 109.5 . . ?
H01E C015 H01F 109.5 . . ?
C21 C26 H26 118.5 . . ?
C21 C26 C25 122.9(9) . . ?
C25 C26 H26 118.5 . . ?
C011 C017 H01Q 109.5 . . ?
C011 C017 H01R 109.5 . . ?
C011 C017 H01S 109.5 . . ?
H01Q C017 H01R 109.5 . . ?
H01Q C017 H01S 109.5 . . ?
H01R C017 H01S 109.5 . . ?
C4 C018 H01G 109.5 . . ?
C4 C018 H01H 109.5 . . ?
C4 C018 H01I 109.5 . . ?
H01G C018 H01H 109.5 . . ?
H01G C018 H01I 109.5 . . ?
H01H C018 H01I 109.5 . . ?
Si1 C019 H01J 109.5 . . ?
Si1 C019 H01K 109.5 . . ?
Si1 C019 H01L 109.5 . . ?
H01J C019 H01K 109.5 . . ?
H01J C019 H01L 109.5 . . ?
H01K C019 H01L 109.5 . . ?
C20 C19 H19 119.5 . . ?
C18 C19 C20 121.1(9) . . ?
C18 C19 H19 119.5 . . ?
N8 C01C H01T 108.9 . . ?
N8 C01C H01U 108.9 . . ?
N8 C01C C01M 113.5(7) . . ?
H01T C01C H01U 107.7 . . ?
C01M C01C H01T 108.9 . . ?
C01M C01C H01U 108.9 . . ?
N8 C01D H01V 109.1 . . ?
N8 C01D H01W 109.1 . . ?
N8 C01D C01H 112.6(7) . . ?
H01V C01D H01W 107.8 . . ?
C01H C01D H01V 109.1 . . ?
C01H C01D H01W 109.1 . . ?
C19 C18 H18 120.5 . . ?
C19 C18 C17 119.0(9) . . ?
C17 C18 H18 120.5 . . ?
C15 C16 H16 119.0 . . ?
C15 C16 C17 122.1(10) . . ?
C17 C16 H16 119.0 . . ?
C012 C01G H01X 109.5 . . ?
C012 C01G H01Y 109.5 . . ?
C012 C01G H 109.5 . . ?
H01X C01G H01Y 109.5 . . ?
H01X C01G H 109.5 . . ?
H01Y C01G H 109.5 . . ?
C01D C01H H01Z 109.5 . . ?
C01D C01H HA 109.5 . . ?
C01D C01H HB 109.5 . . ?
H01Z C01H HA 109.5 . . ?
H01Z C01H HB 109.5 . . ?
HA C01H HB 109.5 . . ?
C21 C22 H22 120.0 . . ?
C21 C22 C23 119.9(10) . . ?
C23 C22 H22 120.0 . . ?
C28B C27B S6A 123.4(8) . . ?
C32B C27B C28B 116.6(10) . . ?
C32B C27B S6A 120.0(9) . . ?
C18 C17 C16 120.1(9) . . ?
C18 C17 H17 120.0 . . ?
C16 C17 H17 120.0 . . ?
C31B C30B H30B 120.1 . . ?
C31B C30B C29B 119.9(12) . . ?
C29B C30B H30B 120.1 . . ?
C01C C01M H01 109.5 . . ?
C01C C01M HC 109.5 . . ?
C01C C01M HD 109.5 . . ?
H01 C01M HC 109.5 . . ?
H01 C01M HD 109.5 . . ?
HC C01M HD 109.5 . . ?
C26 C25 H25 119.7 . . ?
C24 C25 C26 120.6(12) . . ?
C24 C25 H25 119.7 . . ?
C27B C28B H28B 118.9 . . ?
C29B C28B C27B 122.1(10) . . ?
C29B C28B H28B 118.9 . . ?
C25 C24 H24 119.6 . . ?
C25 C24 C23 120.9(13) . . ?
C23 C24 H24 119.6 . . ?
C30B C31B H31B 119.7 . . ?
C30B C31B C32B 120.5(12) . . ?
C32B C31B H31B 119.7 . . ?
C27B C32B C31B 120.2(11) . . ?
C27B C32B H32B 119.9 . . ?
C31B C32B H32B 119.9 . . ?
C30B C29B C28B 120.6(12) . . ?
C30B C29B H29B 119.7 . . ?
C28B C29B H29B 119.7 . . ?
C22 C23 H23 120.1 . . ?
C24 C23 C22 119.9(12) . . ?
C24 C23 H23 120.1 . . ?
C28 C27 S6B 119.8(17) . . ?
C28 C27 C32 116(2) . . ?
C32 C27 S6B 124.1(18) . . ?
C32 C31 H31 127.9 . . ?
C30 C31 H31 127.9 . . ?
C30 C31 C32 104(2) . . ?
C27 C28 H28 120.9 . . ?
C27 C28 C29 118(2) . . ?
C29 C28 H28 120.9 . . ?
C27 C32 C31 133(2) . . ?
C27 C32 H32 113.6 . . ?
C31 C32 H32 113.6 . . ?
C28 C29 H29 121.1 . . ?
C30 C29 C28 118(2) . . ?
C30 C29 H29 121.1 . . ?
C31 C30 C29 131(3) . . ?
C31 C30 H30 114.6 . . ?
C29 C30 H30 114.6 . . ?
C27B S6A Fe3 115.7(5) . . ?
C33 N9 C44 110.7(11) . . ?
C33 N9 C38 122.9(15) . . ?
C33 N9 C39 99.3(11) . . ?
C44 N9 C39 106.3(14) . . ?
C38 N9 C44 103.8(11) . . ?
C38 N9 C39 112.9(12) . . ?
C41 N9 C35 103(2) . . ?
C41 N9 C42 115(3) . . ?
C41 N9 C36 114(2) . . ?
C35 N9 C36 103(2) . . ?
C42 N9 C35 108(2) . . ?
C42 N9 C36 112(2) . . ?
H37A C37 H37B 109.5 . . ?
H37A C37 H37C 109.5 . . ?
H37B C37 H37C 109.5 . . ?
H37D C37 H37E 109.5 . . ?
H37D C37 H37F 109.5 . . ?
H37E C37 H37F 109.5 . . ?
C38 C37 H37A 109.3 . . ?
C38 C37 H37B 110.6 . . ?
C38 C37 H37C 108.5 . . ?
C36 C37 H37D 108.9 . . ?
C36 C37 H37E 110.8 . . ?
C36 C37 H37F 108.8 . . ?
N9 C33 H33A 110.5 . . ?
N9 C33 H33B 110.5 . . ?
N9 C33 C34 106.1(11) . . ?
H33A C33 H33B 108.7 . . ?
C34 C33 H33A 110.5 . . ?
C34 C33 H33B 110.5 . . ?
N9 C44 H44A 109.6 . . ?
N9 C44 H44B 109.6 . . ?
N9 C44 C43 110.2(11) . . ?
H44A C44 H44B 108.1 . . ?
C43 C44 H44A 109.6 . . ?
C43 C44 H44B 109.6 . . ?
N9 C38 C37 110.5(12) . . ?
N9 C38 H38A 109.5 . . ?
N9 C38 H38B 109.5 . . ?
C37 C38 H38A 109.5 . . ?
C37 C38 H38B 109.5 . . ?
H38A C38 H38B 108.1 . . ?
N9 C39 H39A 110.0 . . ?
N9 C39 H39B 110.0 . . ?
H39A C39 H39B 108.4 . . ?
C40 C39 N9 108.5(12) . . ?
C40 C39 H39A 110.0 . . ?
C40 C39 H39B 110.0 . . ?
C44 C43 H43A 110.3 . . ?
C44 C43 H43B 109.3 . . ?
C44 C43 H43C 108.9 . . ?
H43A C43 H43B 109.5 . . ?
H43A C43 H43C 109.5 . . ?
H43B C43 H43C 109.5 . . ?
H43D C43 H43E 109.5 . . ?
H43D C43 H43F 109.5 . . ?
H43E C43 H43F 109.5 . . ?
C42 C43 H43D 108.8 . . ?
C42 C43 H43E 108.9 . . ?
C42 C43 H43F 110.7 . . ?
C33 C34 H34A 108.3 . . ?
C33 C34 H34B 110.3 . . ?
C33 C34 H34C 109.7 . . ?
H34A C34 H34B 109.5 . . ?
H34A C34 H34C 109.5 . . ?
H34B C34 H34C 109.5 . . ?
H34D C34 H34E 109.5 . . ?
H34D C34 H34F 109.5 . . ?
H34E C34 H34F 109.5 . . ?
C35 C34 H34D 108.8 . . ?
C35 C34 H34E 109.5 . . ?
C35 C34 H34F 110.2 . . ?
C39 C40 H40A 109.6 . . ?
C39 C40 H40B 109.4 . . ?
C39 C40 H40C 109.4 . . ?
H40A C40 H40B 109.5 . . ?
H40A C40 H40C 109.5 . . ?
H40B C40 H40C 109.5 . . ?
H40D C40 H40E 109.5 . . ?
H40D C40 H40F 109.5 . . ?
H40E C40 H40F 109.5 . . ?
C41 C40 H40D 112.9 . . ?
C41 C40 H40E 107.9 . . ?
C41 C40 H40F 107.6 . . ?
N9 C41 C40 104(2) . . ?
N9 C41 H41A 110.9 . . ?
N9 C41 H41B 110.9 . . ?
C40 C41 H41A 110.9 . . ?
C40 C41 H41B 110.9 . . ?
H41A C41 H41B 108.9 . . ?
N9 C35 C34 100(2) . . ?
N9 C35 H35A 111.7 . . ?
N9 C35 H35B 111.7 . . ?
C34 C35 H35A 111.7 . . ?
C34 C35 H35B 111.7 . . ?
H35A C35 H35B 109.5 . . ?
N9 C42 C43 106(2) . . ?
N9 C42 H42A 110.6 . . ?
N9 C42 H42B 110.6 . . ?
C43 C42 H42A 110.6 . . ?
C43 C42 H42B 110.6 . . ?
H42A C42 H42B 108.8 . . ?
N9 C36 H36A 109.9 . . ?
N9 C36 H36B 109.9 . . ?
C37 C36 N9 109(3) . . ?
C37 C36 H36A 109.9 . . ?
C37 C36 H36B 109.9 . . ?
H36A C36 H36B 108.3 . . ?

loop_
_geom_bond_atom_site_label_1
_geom_bond_atom_site_label_2
_geom_bond_distance
_geom_bond_site_symmetry_2
_geom_bond_publ_flag
W1 Fe1 2.8022(19) . ?
W1 Fe3 2.7521(18) . ?
W1 Fe2 2.762(2) . ?
W1 S3 2.378(2) . ?
W1 S1 2.362(2) . ?
W1 S2 2.347(3) . ?
W1 N4 2.291(4) . ?
W1 N2 2.296(5) . ?
W1 N6 2.320(5) . ?
Fe1 Fe3 2.603(2) . ?
Fe1 Fe2 2.589(2) . ?
Fe1 S3 2.286(2) . ?
Fe1 S1 2.293(3) . ?
Fe1 S4 2.298(2) . ?
Fe1 N1 1.907(5) . ?
Fe3 Fe2 2.570(2) . ?
Fe3 S3 2.279(2) . ?
Fe3 S2 2.308(2) . ?
Fe3 S6B 2.288(14) . ?
Fe3 N1 1.959(5) . ?
Fe3 S6A 2.336(7) . ?
Fe2 S1 2.278(2) . ?
Fe2 S2 2.310(2) . ?
Fe2 S5 2.313(2) . ?
Fe2 N1 1.964(5) . ?
S4 C15 1.753(7) . ?
Si1 N1 1.732(5) . ?
Si1 C014 1.865(9) . ?
Si1 C015 1.889(8) . ?
Si1 C019 1.868(8) . ?
S5 C21 1.747(8) . ?
S6B C27 1.79(2) . ?
N4 N5 1.389(6) . ?
N4 C2 1.345(7) . ?
N2 N3 1.376(6) . ?
N2 C11 1.347(7) . ?
N5 C4 1.351(7) . ?
N5 B00Y 1.520(8) . ?
N7 N6 1.375(6) . ?
N7 C8 1.379(7) . ?
N7 B00Y 1.528(8) . ?
N3 C13 1.363(7) . ?
N3 B00Y 1.527(8) . ?
N6 C6 1.324(7) . ?
N8 C011 1.506(8) . ?
N8 C012 1.527(10) . ?
N8 C01C 1.508(9) . ?
N8 C01D 1.498(9) . ?
C8 C7 1.364(9) . ?
C8 C9 1.497(9) . ?
C3 H3 0.9300 . ?
C3 C2 1.383(8) . ?
C3 C4 1.363(9) . ?
C13 C12 1.358(8) . ?
C13 C14 1.497(9) . ?
C11 C12 1.393(8) . ?
C11 C10 1.499(9) . ?
C2 C1 1.491(8) . ?
C1 H1A 0.9600 . ?
C1 H1B 0.9600 . ?
C1 H1C 0.9600 . ?
C4 C018 1.493(9) . ?
C12 H12 0.9300 . ?
C10 H10A 0.9600 . ?
C10 H10B 0.9600 . ?
C10 H10C 0.9600 . ?
C7 H7 0.9300 . ?
C7 C6 1.372(9) . ?
C6 C5 1.502(9) . ?
C5 H5A 0.9596 . ?
C5 H5B 0.9601 . ?
C5 H5C 0.9604 . ?
C9 H9A 0.9600 . ?
C9 H9B 0.9600 . ?
C9 H9C 0.9600 . ?
C21 C26 1.369(10) . ?
C21 C22 1.380(10) . ?
B00Y H00Y 0.9800 . ?
C15 C20 1.399(10) . ?
C15 C16 1.373(10) . ?
C14 H14A 0.9600 . ?
C14 H14B 0.9600 . ?
C14 H14C 0.9600 . ?
C011 H01M 0.9700 . ?
C011 H01N 0.9700 . ?
C011 C017 1.489(10) . ?
C012 H01O 0.9700 . ?
C012 H01P 0.9700 . ?
C012 C01G 1.485(12) . ?
C20 H20 0.9300 . ?
C20 C19 1.372(10) . ?
C014 H01A 0.9600 . ?
C014 H01B 0.9600 . ?
C014 H01C 0.9600 . ?
C015 H01D 0.9600 . ?
C015 H01E 0.9600 . ?
C015 H01F 0.9600 . ?
C26 H26 0.9300 . ?
C26 C25 1.380(11) . ?
C017 H01Q 0.9600 . ?
C017 H01R 0.9600 . ?
C017 H01S 0.9600 . ?
C018 H01G 0.9600 . ?
C018 H01H 0.9600 . ?
C018 H01I 0.9600 . ?
C019 H01J 0.9600 . ?
C019 H01K 0.9600 . ?
C019 H01L 0.9600 . ?
C19 H19 0.9300 . ?
C19 C18 1.357(13) . ?
C01C H01T 0.9700 . ?
C01C H01U 0.9700 . ?
C01C C01M 1.549(13) . ?
C01D H01V 0.9700 . ?
C01D H01W 0.9700 . ?
C01D C01H 1.546(13) . ?
C18 H18 0.9300 . ?
C18 C17 1.358(14) . ?
C16 H16 0.9300 . ?
C16 C17 1.410(13) . ?
C01G H01X 0.9600 . ?
C01G H01Y 0.9600 . ?
C01G H 0.9600 . ?
C01H H01Z 0.9600 . ?
C01H HA 0.9600 . ?
C01H HB 0.9600 . ?
C22 H22 0.9300 . ?
C22 C23 1.424(12) . ?
C27B C28B 1.393(12) . ?
C27B C32B 1.381(12) . ?
C27B S6A 1.752(13) . ?
C17 H17 0.9300 . ?
C30B H30B 0.9300 . ?
C30B C31B 1.340(13) . ?
C30B C29B 1.356(13) . ?
C01M H01 0.9600 . ?
C01M HC 0.9600 . ?
C01M HD 0.9600 . ?
C25 H25 0.9300 . ?
C25 C24 1.292(15) . ?
C28B H28B 0.9300 . ?
C28B C29B 1.377(13) . ?
C24 H24 0.9300 . ?
C24 C23 1.343(13) . ?
C31B H31B 0.9300 . ?
C31B C32B 1.430(13) . ?
C32B H32B 0.9300 . ?
C29B H29B 0.9300 . ?
C23 H23 0.9300 . ?
C27 C28 1.367(17) . ?
C27 C32 1.402(18) . ?
C31 H31 0.9300 . ?
C31 C32 1.417(18) . ?
C31 C30 1.364(18) . ?
C28 H28 0.9300 . ?
C28 C29 1.417(18) . ?
C32 H32 0.9300 . ?
C29 H29 0.9300 . ?
C29 C30 1.416(18) . ?
C30 H30 0.9300 . ?
N9 C33 1.421(17) . ?
N9 C44 1.516(18) . ?
N9 C38 1.422(18) . ?
N9 C39 1.55(2) . ?
N9 C41 1.49(5) . ?
N9 C35 1.60(4) . ?
N9 C42 1.58(4) . ?
N9 C36 1.62(4) . ?
C37 H37A 0.9604 . ?
C37 H37B 0.9599 . ?
C37 H37C 0.9600 . ?
C37 H37D 0.9599 . ?
C37 H37E 0.9601 . ?
C37 H37F 0.9601 . ?
C37 C38 1.65(2) . ?
C37 C36 1.48(4) . ?
C33 H33A 0.9700 . ?
C33 H33B 0.9700 . ?
C33 C34 1.71(2) . ?
C44 H44A 0.9700 . ?
C44 H44B 0.9700 . ?
C44 C43 1.60(2) . ?
C38 H38A 0.9700 . ?
C38 H38B 0.9700 . ?
C39 H39A 0.9700 . ?
C39 H39B 0.9700 . ?
C39 C40 1.52(2) . ?
C43 H43A 0.9599 . ?
C43 H43B 0.9601 . ?
C43 H43C 0.9600 . ?
C43 H43D 0.9599 . ?
C43 H43E 0.9598 . ?
C43 H43F 0.9602 . ?
C43 C42 1.62(5) . ?
C34 H34A 0.9601 . ?
C34 H34B 0.9602 . ?
C34 H34C 0.9600 . ?
C34 H34D 0.9600 . ?
C34 H34E 0.9599 . ?
C34 H34F 0.9604 . ?
C34 C35 1.67(4) . ?
C40 H40A 0.9601 . ?
C40 H40B 0.9600 . ?
C40 H40C 0.9601 . ?
C40 H40D 0.9602 . ?
C40 H40E 0.9603 . ?
C40 H40F 0.9597 . ?
C40 C41 1.66(5) . ?
C41 H41A 0.9700 . ?
C41 H41B 0.9700 . ?
C35 H35A 0.9700 . ?
C35 H35B 0.9700 . ?
C42 H42A 0.9700 . ?
C42 H42B 0.9700 . ?
C36 H36A 0.9700 . ?
C36 H36B 0.9700 . ?

loop_
_geom_torsion_atom_site_label_1
_geom_torsion_atom_site_label_2
_geom_torsion_atom_site_label_3
_geom_torsion_atom_site_label_4
_geom_torsion
_geom_torsion_site_symmetry_1
_geom_torsion_site_symmetry_2
_geom_torsion_site_symmetry_3
_geom_torsion_site_symmetry_4
_geom_torsion_publ_flag
W1 N4 N5 C4 -179.7(4) . . . . ?
W1 N4 N5 B00Y -2.5(6) . . . . ?
W1 N4 C2 C3 179.8(4) . . . . ?
W1 N4 C2 C1 -1.1(9) . . . . ?
W1 N2 N3 C13 176.5(3) . . . . ?
W1 N2 N3 B00Y -4.7(6) . . . . ?
W1 N2 C11 C12 -175.3(4) . . . . ?
W1 N2 C11 C10 4.6(9) . . . . ?
W1 N6 C6 C7 178.8(4) . . . . ?
W1 N6 C6 C5 -1.1(10) . . . . ?
Fe1 S4 C15 C20 -33.8(6) . . . . ?
Fe1 S4 C15 C16 148.4(6) . . . . ?
Fe3 S6B C27 C28 43(2) . . . . ?
Fe3 S6B C27 C32 -137.9(19) . . . . ?
Fe2 S5 C21 C26 43.8(7) . . . . ?
Fe2 S5 C21 C22 -139.0(7) . . . . ?
S4 C15 C20 C19 -175.9(5) . . . . ?
S4 C15 C16 C17 176.5(8) . . . . ?
S5 C21 C26 C25 176.3(7) . . . . ?
S5 C21 C22 C23 -178.0(8) . . . . ?
S6B C27 C28 C29 176(2) . . . . ?
S6B C27 C32 C31 -177.1(19) . . . . ?
N4 N5 C4 C3 0.0(7) . . . . ?
N4 N5 C4 C018 178.8(6) . . . . ?
N4 N5 B00Y N7 -58.4(7) . . . . ?
N4 N5 B00Y N3 61.3(6) . . . . ?
N2 N3 C13 C12 -0.3(6) . . . . ?
N2 N3 C13 C14 -179.7(6) . . . . ?
N2 N3 B00Y N5 -56.7(6) . . . . ?
N2 N3 B00Y N7 63.5(6) . . . . ?
N2 C11 C12 C13 -0.8(7) . . . . ?
N5 N4 C2 C3 0.9(6) . . . . ?
N5 N4 C2 C1 180.0(6) . . . . ?
N7 N6 C6 C7 0.3(7) . . . . ?
N7 N6 C6 C5 -179.7(6) . . . . ?
N7 C8 C7 C6 -0.9(7) . . . . ?
N3 N2 C11 C12 0.6(6) . . . . ?
N3 N2 C11 C10 -179.4(6) . . . . ?
N3 C13 C12 C11 0.7(7) . . . . ?
N6 N7 C8 C7 1.1(6) . . . . ?
N6 N7 C8 C9 -179.9(5) . . . . ?
N6 N7 B00Y N5 58.9(7) . . . . ?
N6 N7 B00Y N3 -61.2(6) . . . . ?
C8 N7 N6 W1 -179.7(3) . . . . ?
C8 N7 N6 C6 -0.9(6) . . . . ?
C8 N7 B00Y N5 -119.8(6) . . . . ?
C8 N7 B00Y N3 120.0(6) . . . . ?
C8 C7 C6 N6 0.4(8) . . . . ?
C8 C7 C6 C5 -179.6(6) . . . . ?
C13 N3 B00Y N5 121.8(6) . . . . ?
C13 N3 B00Y N7 -118.0(6) . . . . ?
C11 N2 N3 C13 -0.2(6) . . . . ?
C11 N2 N3 B00Y 178.6(5) . . . . ?
C2 N4 N5 C4 -0.6(6) . . . . ?
C2 N4 N5 B00Y 176.6(5) . . . . ?
C2 C3 C4 N5 0.5(7) . . . . ?
C2 C3 C4 C018 -178.2(7) . . . . ?
C4 N5 B00Y N7 118.2(6) . . . . ?
C4 N5 B00Y N3 -122.1(6) . . . . ?
C4 C3 C2 N4 -0.8(7) . . . . ?
C4 C3 C2 C1 -179.9(6) . . . . ?
C10 C11 C12 C13 179.2(6) . . . . ?
C9 C8 C7 C6 -179.8(6) . . . . ?
C21 C26 C25 C24 0.5(15) . . . . ?
C21 C22 C23 C24 2.5(18) . . . . ?
B00Y N5 C4 C3 -176.9(6) . . . . ?
B00Y N5 C4 C018 1.8(10) . . . . ?
B00Y N7 N6 W1 1.3(6) . . . . ?
B00Y N7 N6 C6 -179.8(5) . . . . ?
B00Y N7 C8 C7 180.0(5) . . . . ?
B00Y N7 C8 C9 -1.1(9) . . . . ?
B00Y N3 C13 C12 -178.9(5) . . . . ?
B00Y N3 C13 C14 1.6(9) . . . . ?
C15 C20 C19 C18 -1.2(12) . . . . ?
C15 C16 C17 C18 0.0(16) . . . . ?
C14 C13 C12 C11 -180.0(7) . . . . ?
C011 N8 C012 C01G -58.0(8) . . . . ?
C011 N8 C01C C01M 175.5(9) . . . . ?
C011 N8 C01D C01H 59.0(9) . . . . ?
C012 N8 C011 C017 -60.4(8) . . . . ?
C012 N8 C01C C01M 56.0(10) . . . . ?
C012 N8 C01D C01H 178.7(8) . . . . ?
C20 C15 C16 C17 -1.4(13) . . . . ?
C20 C19 C18 C17 -0.3(14) . . . . ?
C014 Si1 N1 Fe1 56.6(5) . . . . ?
C014 Si1 N1 Fe3 -60.4(5) . . . . ?
C014 Si1 N1 Fe2 177.8(4) . . . . ?
C015 Si1 N1 Fe1 -63.8(5) . . . . ?
C015 Si1 N1 Fe3 179.2(4) . . . . ?
C015 Si1 N1 Fe2 57.4(5) . . . . ?
C26 C21 C22 C23 -0.5(14) . . . . ?
C26 C25 C24 C23 1.6(19) . . . . ?
C019 Si1 N1 Fe1 178.8(4) . . . . ?
C019 Si1 N1 Fe3 61.8(5) . . . . ?
C019 Si1 N1 Fe2 -60.0(5) . . . . ?
C19 C18 C17 C16 0.9(16) . . . . ?
C01C N8 C011 C017 179.3(7) . . . . ?
C01C N8 C012 C01G 59.2(8) . . . . ?
C01C N8 C01D C01H -60.3(10) . . . . ?
C01D N8 C011 C017 56.7(9) . . . . ?
C01D N8 C012 C01G -179.2(7) . . . . ?
C01D N8 C01C C01M -61.7(11) . . . . ?
C16 C15 C20 C19 2.0(10) . . . . ?
C22 C21 C26 C25 -1.0(13) . . . . ?
C27B C28B C29B C30B -1(2) . . . . ?
C30B C31B C32B C27B 5(2) . . . . ?
C25 C24 C23 C22 -3(2) . . . . ?
C28B C27B C32B C31B -3.0(19) . . . . ?
C28B C27B S6A Fe3 -46.8(11) . . . . ?
C31B C30B C29B C28B 3(2) . . . . ?
C32B C27B C28B C29B 1.3(19) . . . . ?
C32B C27B S6A Fe3 133.4(9) . . . . ?
C29B C30B C31B C32B -5(2) . . . . ?
C27 C28 C29 C30 2(4) . . . . ?
C28 C27 C32 C31 2(3) . . . . ?
C28 C29 C30 C31 -1(4) . . . . ?
C32 C27 C28 C29 -2(4) . . . . ?
C32 C31 C30 C29 0(2) . . . . ?
C30 C31 C32 C27 0(2) . . . . ?
S6A C27B C28B C29B -178.4(11) . . . . ?
S6A C27B C32B C31B 176.8(11) . . . . ?
C33 N9 C44 C43 47.0(19) . . . . ?
C33 N9 C38 C37 -51.6(18) . . . . ?
C33 N9 C39 C40 -171.6(14) . . . . ?
C44 N9 C33 C34 75.2(16) . . . . ?
C44 N9 C38 C37 -178.0(14) . . . . ?
C44 N9 C39 C40 -56.7(16) . . . . ?
C38 N9 C33 C34 -48.1(16) . . . . ?
C38 N9 C44 C43 -179.2(16) . . . . ?
C38 N9 C39 C40 56.6(19) . . . . ?
C39 N9 C33 C34 -173.3(13) . . . . ?
C39 N9 C44 C43 -59.9(17) . . . . ?
C39 N9 C38 C37 67.3(19) . . . . ?
C41 N9 C35 C34 -176(3) . . . . ?
C41 N9 C42 C43 42(3) . . . . ?
C41 N9 C36 C37 -56(3) . . . . ?
C35 N9 C41 C40 -178(3) . . . . ?
C35 N9 C42 C43 -73(3) . . . . ?
C35 N9 C36 C37 56(3) . . . . ?
C42 N9 C41 C40 64(3) . . . . ?
C42 N9 C35 C34 -54(3) . . . . ?
C42 N9 C36 C37 172(3) . . . . ?
C36 N9 C41 C40 -66(3) . . . . ?
C36 N9 C35 C34 65(3) . . . . ?
C36 N9 C42 C43 175(2) . . . . ?

loop_
_smtbx_masks_void_nr
_smtbx_masks_void_average_x
_smtbx_masks_void_average_y
_smtbx_masks_void_average_z
_smtbx_masks_void_volume
_smtbx_masks_void_count_electrons
_smtbx_masks_void_content
1 0.500 0.000 0.500 568.3 32.8 ?
2 0.500 0.500 1.000 568.3 32.8 ?
3 0.356 0.672 0.710 13.0 0.0 ?
4 0.356 0.828 0.210 13.0 0.0 ?
5 0.644 0.172 0.790 13.0 0.0 ?
6 0.644 0.328 0.290 13.0 0.0 ?
